data_8101767
loop_
_publ_author_name
'H. Hemissi'
'S. Abid'
'M. Rzaigui'

_publ_section_title
;
Crystal structure of tetrakis(4-methoxybenzyl-ammonium) cyclotetraphosphate 
tetrahydrate, (C~8~H~12~NO)~4~[P~4~O~12~] &#x00B7; 4H~2~O
;
_journal_issue 2
_journal_name_full 'Zeitschrift f\"ur Kristallographie - New Crystal Structures'
_journal_page_first 265
_journal_page_last 266
_journal_volume 220
_journal_year 2005
_chemical_formula_moiety '4 C8H14N +, P4O12 4-, 4H2O'
_chemical_formula_sum 'C32 H56 N4 O20 P4'
_chemical_formula_weight 940.70
_chemical_name_systematic ' tetrakis(4-methoxybenzylammonium) cyclotetraphosphate tetrahydrate'
_space_group_IT_number 14
_symmetry_cell_setting monoclinic
_symmetry_Int_Tables_number 14
_symmetry_space_group_name_Hall '-P 2yab'
_symmetry_space_group_name_H-M 'P 1 21/a 1'
_cell_angle_alpha 90
_cell_angle_beta 104.410(10)
_cell_angle_gamma 90
_cell_formula_units_Z 2
_cell_length_a 13.412(2)
_cell_length_b 9.160(2)
_cell_length_c 18.128(3)
_cell_measurement_reflns_used 25
_cell_measurement_temperature 296
_cell_measurement_theta_max 9.73
_cell_measurement_theta_min 8.12
_cell_volume 2157.0(7)
_computing_cell_refinement 'MSC/AFC Diffractometer Control'
_computing_data_collection 'MSC/AFC Diffractometer Control'
_computing_data_reduction 'teXsan for Windows (MSC, 1997) [5]'
_computing_publication_material 'teXsan for Windows (MSC, 1997) [5]'
_computing_structure_refinement 'teXsan for Windows (MSC, 1997) [5]'
_computing_structure_solution 'SIR92 [6]'
_diffrn_ambient_temperature 296
_diffrn_measurement_device 'Enraf-Nonius CAD4'
_diffrn_measurement_method omega-2theta
_diffrn_orient_matrix_UB_11 -0.00958
_diffrn_orient_matrix_UB_12 0.04144
_diffrn_orient_matrix_UB_13 0.04881
_diffrn_orient_matrix_UB_21 0.07624
_diffrn_orient_matrix_UB_22 0.01131
_diffrn_orient_matrix_UB_23 0.01909
_diffrn_orient_matrix_UB_31 -0.00465
_diffrn_orient_matrix_UB_32 0.10036
_diffrn_orient_matrix_UB_33 -0.02230
_diffrn_radiation_detector 'scintillation counter'
_diffrn_radiation_monochromator graphite
_diffrn_radiation_source 'X-ray tube'
_diffrn_radiation_type 'Ag K\a'
_diffrn_radiation_wavelength 0.5608
_diffrn_reflns_av_R_equivalents 0.01850
_diffrn_reflns_av_sigmaI/netI 0.060
_diffrn_reflns_limit_h_max 19
_diffrn_reflns_limit_h_min -20
_diffrn_reflns_limit_k_max 13
_diffrn_reflns_limit_k_min 0
_diffrn_reflns_limit_l_max 20
_diffrn_reflns_limit_l_min 0
_diffrn_reflns_number 7512
_diffrn_reflns_reduction_process 'Lp corrections applied'
_diffrn_reflns_theta_max 24.96
_diffrn_reflns_theta_min 2.14
_diffrn_standards_decay_% 0.59
_diffrn_standards_interval_count 400
_diffrn_standards_number 2
_exptl_absorpt_coefficient_mu 0.140
_exptl_absorpt_correction_type none
_exptl_crystal_colour colorless
_exptl_crystal_density_diffrn 1.448
_exptl_crystal_density_meas ?
_exptl_crystal_description prism
_exptl_crystal_F_000 992.00
_exptl_crystal_size_max 0.65
_exptl_crystal_size_mid 0.55
_exptl_crystal_size_min 0.35
_refine_diff_density_max 0.36
_refine_diff_density_min -0.46
_refine_ls_extinction_method none
_refine_ls_goodness_of_fit_all 1.756
_refine_ls_goodness_of_fit_ref 1.760
_refine_ls_hydrogen_treatment noref
_refine_ls_matrix_type full
_refine_ls_number_constraints 0
_refine_ls_number_parameters 271
_refine_ls_number_reflns 3638
_refine_ls_number_restraints 0
_refine_ls_R_factor_all 0.0392
_refine_ls_R_factor_gt 0.0390
_refine_ls_shift/su_max 0.0100
_refine_ls_shift/su_mean 0.0011
_refine_ls_structure_factor_coef F
_refine_ls_weighting_details 'w = 1/[\s^2^(Fo) + 0.00020|Fo|^2^]'
_refine_ls_weighting_scheme sigma
_refine_ls_wR_factor_all 0.0430
_refine_ls_wR_factor_ref 0.0430
_reflns_number_gt 3638
_reflns_number_total 7270
_reflns_threshold_expression >4sigma(I)
_cod_data_source_file 1267-1516.cff
_cod_data_source_block hemissi-4mba-ctp-th
_cod_depositor_comments
;
 Changing the values of the '_atom_site_label' and related data items
 (e. g. '_atom_site_aniso_label') to match each other in order to relate
 data from different loops.

 Antanas Vaitkus,
 2017-03-03

The following automatic conversions were performed:

'_exptl_crystal_density_meas' value 'not measured' was changed to '?'
- the value is perceived as not measured.

Automatic conversion script
Id: cif_fix_values 3008 2015-01-20 13:52:24Z robertas 

The following automatic conversions were performed:
data name '_geom_bond_atom_site_label_D' replaced with
'_geom_hbond_atom_site_label_D' as specified in the replacement file
'/home/antanas/src/cod-tools/trunk/data/replacement-values/replacement_tags.lst'.

data
name '_geom_bond_atom_site_label_H' replaced with
'_geom_hbond_atom_site_label_H' as specified in the replacement file
'/home/antanas/src/cod-tools/trunk/data/replacement-values/replacement_tags.lst'.

data
name '_geom_contact_atom_site_label_a' replaced with
'_geom_hbond_atom_site_label_A' as specified in the replacement file
'/home/antanas/src/cod-tools/trunk/data/replacement-values/replacement_tags.lst'.

data
name '_geom_bond_distance_DH' replaced with '_geom_hbond_distance_DH'
as specified in the replacement file
'/home/antanas/src/cod-tools/trunk/data/replacement-values/replacement_tags.lst'.

data
name '_geom_contact_distance_HA' replaced with
'_geom_hbond_distance_HA' as specified in the replacement file
'/home/antanas/src/cod-tools/trunk/data/replacement-values/replacement_tags.lst'.

data
name '_geom_contact_distance_DA' replaced with
'_geom_hbond_distance_DA' as specified in the replacement file
'/home/antanas/src/cod-tools/trunk/data/replacement-values/replacement_tags.lst'.

data
name '_geom_angle_DHA' replaced with '_geom_hbond_angle_DHA' as
specified in the replacement file
'/home/antanas/src/cod-tools/trunk/data/replacement-values/replacement_tags.lst'.

data
name '_geom_contact_site_symmetry_A' replaced with
'_geom_hbond_site_symmetry_A' as specified in the replacement file
'/home/antanas/src/cod-tools/trunk/data/replacement-values/replacement_tags.lst'.

Automatic conversion script
Id: cif_correct_tags 5005 2017-03-03 11:38:54Z antanas 
;
_cod_original_cell_volume 2157.1(6)
_cod_original_formula_sum 'C32 H56 N4 O20 P4 '
_cod_database_code 8101767

loop_
_symmetry_equiv_pos_as_xyz
'   +x,   +y,   +z'
'1/2-x,1/2+y,   -z'
'   -x,   -y,   -z'
'1/2+x,1/2-y,   +z'

loop_
_atom_site_label
_atom_site_fract_x
_atom_site_fract_y
_atom_site_fract_z
_atom_site_U_iso_or_equiv
_atom_site_adp_type
_atom_site_occupancy
_atom_site_symmetry_multiplicity
_atom_site_Wyckoff_symbol
_atom_site_refinement_flags
_atom_site_calc_flag
_atom_site_calc_attached_atom
P1 0.49722(3) 0.14800(4) 0.41951(2) 0.03018(10) Uani 1 4 e . d P
P2 0.49919(3) 0.17511(4) 0.58298(2) 0.03214(10) Uani 1 4 e . d P
O1 0.43576(9) 0.24297(12) 0.36003(7) 0.0448(3) Uani 1 4 e . d P
O2 0.61073(8) 0.15043(12) 0.43866(7) 0.0418(3) Uani 1 4 e . d O
O3 0.45533(8) 0.1745(1) 0.49321(7) 0.0452(3) Uani 1 4 e . d O
O4 0.40759(9) 0.1959(1) 0.61280(7) 0.0526(4) Uani 1 4 e . d O
O5 0.54364(8) 0.01427(11) 0.60143(7) 0.0439(3) Uani 1 4 e . d O
O6 0.58859(9) 0.27206(12) 0.60655(7) 0.0457(3) Uani 1 4 e . d O
O7 0.22493(8) 0.10352(13) 0.48678(7) 0.0508(4) Uani 1 4 e . d O
O8 1.0112(1) 1.0070(2) 0.70153(11) 0.0901(6) Uani 1 4 e . d O
O9 0.9742(2) 0.8807(2) 0.92600(10) 0.0982(7) Uani 1 4 e . d O
O10 0.7787(2) 0.3737(3) 0.95484(12) 0.1185(9) Uani 1 4 e . d O
N1 0.72114(11) 0.5590(2) 0.62621(8) 0.0463(4) Uani 1 4 e . d N
N2 0.77067(10) 0.0897(2) 0.63409(9) 0.0446(4) Uani 1 4 e . d N
C1 0.7629(1) 0.4892(2) 0.70108(11) 0.0501(5) Uani 1 4 e . d C
C2 0.82110(13) 0.5946(2) 0.75914(9) 0.0394(4) Uani 1 4 e . d C
C3 0.7731(2) 0.6696(2) 0.80639(12) 0.0553(6) Uani 1 4 e . d C
C4 0.8261(2) 0.7626(2) 0.86019(13) 0.0657(7) Uani 1 4 e . d C
C5 0.9289(2) 0.7859(2) 0.86802(11) 0.0608(6) Uani 1 4 e . d C
C6 0.9783(2) 0.7137(3) 0.82152(12) 0.0622(6) Uani 1 4 e . d C
C7 0.9239(1) 0.6172(2) 0.76723(11) 0.0527(6) Uani 1 4 e . d C
C8 1.0708(3) 0.9309(4) 0.9256(2) 0.1065(11) Uani 1 4 e . d C
C9 0.7777(1) 0.0075(2) 0.70618(12) 0.0528(5) Uani 1 4 e . d C
C10 0.7810(1) 0.1058(2) 0.77162(11) 0.0507(5) Uani 1 4 e . d C
C11 0.6941(2) 0.1322(3) 0.7974(1) 0.0720(8) Uani 1 4 e . d C
C12 0.6966(2) 0.2217(3) 0.8572(2) 0.0830(9) Uani 1 4 e . d C
C13 0.7857(2) 0.2883(3) 0.89431(13) 0.0730(8) Uani 1 4 e . d C
C14 0.8732(2) 0.2660(3) 0.86979(13) 0.0696(7) Uani 1 4 e . d C
C15 0.8713(2) 0.1752(2) 0.80900(13) 0.0621(6) Uani 1 4 e . d C
C16 0.8618(4) 0.4517(4) 0.9900(2) 0.128(1) Uani 1 4 e . d C
H1 0.1912 0.1774 0.4734 0.061 Uiso 1 4 e . c H
H2 0.2743 0.1319 0.5133 0.064 Uiso 1 4 e . c H
H3 1.0286 1.0791 0.6575 0.139 Uiso 1 4 e . c H
H4 1.0192 0.9006 0.6810 0.125 Uiso 1 4 e . c H
H5 0.6792 0.6310 0.6310 0.059 Uiso 1 4 e . c H
H6 0.6939 0.4978 0.5899 0.056 Uiso 1 4 e . c H
H7 0.7673 0.6008 0.6062 0.082 Uiso 1 4 e . c H
H8 0.7092 0.4562 0.7203 0.053 Uiso 1 4 e . c H
H9 0.8089 0.4096 0.6915 0.058 Uiso 1 4 e . c H
H10 0.6991 0.6498 0.8038 0.094 Uiso 1 4 e . c H
H11 0.7901 0.8097 0.8940 0.088 Uiso 1 4 e . c H
H12 1.0698 0.9835 0.8715 0.135 Uiso 1 4 e . c H
H14 1.1212 0.8439 0.9388 0.151 Uiso 1 4 e . c H
H15 1.0483 0.7234 0.8219 0.091 Uiso 1 4 e . c H
H16 0.9544 0.5616 0.7327 0.077 Uiso 1 4 e . c H
H17 0.7193 0.1487 0.6242 0.046 Uiso 1 4 e . c H
H18 0.7655 0.0292 0.5929 0.069 Uiso 1 4 e . c H
H19 0.8237 0.1444 0.6375 0.056 Uiso 1 4 e . c H
H20 0.7173 -0.0551 0.6955 0.047 Uiso 1 4 e . c H
H21 0.8371 -0.0473 0.7088 0.056 Uiso 1 4 e . c H
H22 0.9293 0.1653 0.7871 0.050 Uiso 1 4 e . c H
H23 0.9280 0.3196 0.8869 0.083 Uiso 1 4 e . c H
H24 0.9216 0.3680 1.0116 0.166 Uiso 1 4 e . c H
H27 0.6284 0.2404 0.8792 0.097 Uiso 1 4 e . c H
H28 0.6259 0.0822 0.7707 0.089 Uiso 1 4 e . c H
H26 0.8806 0.5124 0.9465 0.176 Uiso 1 4 e . c H
H25 0.8374 0.5127 1.0382 0.191 Uiso 1 4 e . c H
H13 1.0903 1.0176 0.9721 0.167 Uiso 1 4 e . c H

loop_
_atom_site_aniso_label
_atom_site_aniso_U_11
_atom_site_aniso_U_22
_atom_site_aniso_U_33
_atom_site_aniso_U_12
_atom_site_aniso_U_13
_atom_site_aniso_U_23
P1 0.0249(2) 0.0244(2) 0.0390(2) 0.0012(2) 0.0038(2) -0.0006(2)
P2 0.0303(2) 0.0254(2) 0.0402(2) 0.0038(2) 0.0078(2) -0.0049(2)
O1 0.0462(7) 0.0360(6) 0.0496(7) 0.0074(5) 0.0067(5) 0.0088(5)
O2 0.0254(5) 0.0392(6) 0.0606(7) -0.0025(5) 0.0103(5) -0.0064(5)
O3 0.0266(5) 0.0649(8) 0.0415(7) 0.0075(5) 0.0038(5) -0.0019(6)
O4 0.0529(8) 0.0504(7) 0.0624(8) 0.0118(6) 0.0292(7) -0.0035(6)
O5 0.0288(5) 0.0259(5) 0.0679(8) 0.0008(4) -0.0049(5) -0.0042(5)
O6 0.0436(6) 0.0301(6) 0.0574(7) -0.0053(5) 0.0012(5) -0.0066(5)
O7 0.0348(6) 0.0462(7) 0.0650(8) 0.0090(5) 0.0004(6) -0.0002(6)
O8 0.1002(13) 0.0612(10) 0.129(2) 0.0068(9) 0.0658(12) 0.0046(10)
O9 0.112(2) 0.0957(13) 0.0780(12) -0.0207(12) 0.0076(10) -0.0215(10)
O10 0.141(2) 0.126(2) 0.086(2) 0.029(2) 0.0252(13) -0.010(1)
N1 0.0421(8) 0.0482(8) 0.0478(9) 0.0012(7) 0.0095(7) -0.0095(7)
N2 0.0318(7) 0.0377(7) 0.0631(10) -0.0025(6) 0.0093(7) 0.0015(7)
C1 0.0500(10) 0.0385(9) 0.0582(11) -0.0011(8) 0.0067(8) -0.0020(9)
C2 0.0418(9) 0.0349(8) 0.0412(9) 0.0030(7) 0.0094(7) 0.0048(7)
C3 0.0524(11) 0.0594(12) 0.0562(12) 0.0086(9) 0.0174(9) -0.0007(10)
C4 0.081(2) 0.0612(13) 0.0563(13) 0.0142(12) 0.0195(11) -0.0088(11)
C5 0.089(2) 0.0448(10) 0.0388(11) -0.0062(11) -0.0019(11) -0.0004(9)
C6 0.0497(11) 0.080(1) 0.0529(12) -0.0143(11) 0.0060(9) 0.0057(11)
C7 0.0427(10) 0.0674(12) 0.0485(11) -0.0009(9) 0.0122(8) -0.0050(9)
C8 0.098(2) 0.110(2) 0.109(2) -0.019(2) 0.021(2) -0.003(2)
C9 0.0448(9) 0.0407(10) 0.0658(12) -0.0001(8) 0.0001(8) 0.0093(9)
C10 0.0491(10) 0.0441(10) 0.0526(11) 0.0018(8) 0.0005(8) 0.0144(9)
C11 0.0552(13) 0.085(2) 0.079(2) -0.0038(12) 0.0217(11) 0.017(1)
C12 0.075(2) 0.102(2) 0.077(2) 0.005(2) 0.029(1) 0.009(2)
C13 0.100(2) 0.068(1) 0.053(1) 0.027(1) 0.0230(13) 0.0126(12)
C14 0.070(1) 0.065(1) 0.063(1) -0.0007(11) -0.0029(11) -0.0032(12)
C15 0.0510(11) 0.0642(13) 0.065(1) 0.0028(10) 0.0039(10) -0.0029(11)
C16 0.169(4) 0.108(3) 0.095(2) 0.010(3) 0.007(2) -0.007(2)

loop_
_atom_type_symbol
_atom_type_oxidation_number
_atom_type_number_in_cell
_atom_type_scat_dispersion_real
_atom_type_scat_dispersion_imag
_atom_type_scat_source
C 0 64 0.000 0.000
;International Tables for Crystallography
(1992, Vol. C, Table 6.1.1.2)
;
P 0 8 0.000 0.000
;International Tables for Crystallography
(1992, Vol. C, Table 6.1.1.2)
;
O 0 40 0.000 0.000
;International Tables for Crystallography
(1992, Vol. C, Table 6.1.1.2)
;
N 0 8 0.000 0.000
;International Tables for Crystallography
(1992, Vol. C, Table 6.1.1.2)
;
H 0 112 0.000 0.000
;International Tables for Crystallography
(1992, Vol. C, Table 6.1.1.2)
;

loop_
_geom_angle_atom_site_label_1
_geom_angle_atom_site_label_2
_geom_angle_atom_site_label_3
_geom_angle
_geom_angle_site_symmetry_1
_geom_angle_site_symmetry_2
_geom_angle_site_symmetry_3
_geom_angle_publ_flag
O1 P1 O2 121.45(9) . . . yes
O1 P1 O3 105.97(9) . . . yes
O1 P1 O5 106.26(8) . . . yes
O2 P1 O3 111.06(8) . . . yes
O2 P1 O5 110.06(8) . . . yes
O3 P1 O5 99.76(9) . . . yes
P2 P1 P2 95.90(2) 3_656 3_656 3_656 yes
O6 P2 O4 120.71(10) . . . yes
O6 P2 O3 111.61(9) . . . yes
O6 P2 O5 105.22(8) . . . yes
O6 P2 O3 116.49(7) . . . yes
O4 P2 O3 104.29(9) . . . yes
O4 P2 O5 110.19(9) . . . yes
O3 P2 O5 103.64(9) . . . yes
P1 P2 P1 84.10(2) 3_656 3_656 3_656 yes
P2 O3 P1 62.52(6) . . . yes
P2 O5 P1 136.25(9) . . . yes
P2 O5 P1 59.90(5) . . . yes
P1 O5 P1 97.73(7) 3_656 3_656 3_656 yes
C8 O9 C5 116.3(3) . . . yes
C16 O10 C13 118.0(4) . . . yes
N1 C1 C2 112.2(2) . . . yes
C7 C2 C3 118.3(2) . . . yes
C7 C2 C1 120.6(2) . . . yes
C4 C3 C2 121.2(3) . . . yes
C3 C4 C5 120.5(3) . . . yes
C6 C5 C4 119.5(3) . . . yes
C6 C5 O9 125.8(3) . . . yes
C4 C5 O9 114.7(3) . . . yes
C5 C6 C7 119.7(3) . . . yes
C2 C7 C6 120.8(2) . . . yes
C10 C9 N2 112.2(2) . . . yes
C11 C10 C15 117.5(3) . . . yes
C11 C10 C9 121.2(3) . . . yes
C12 C11 C10 121.6(3) . . . yes
C11 C12 C13 120.7(3) . . . yes
C12 C13 O10 115.2(3) . . . yes
C12 C13 C14 119.4(3) . . . yes
C13 C14 C15 120.2(3) . . . yes
C14 C15 C10 120.6(3) . . . yes

loop_
_geom_bond_atom_site_label_1
_geom_bond_atom_site_label_2
_geom_bond_distance
_geom_bond_site_symmetry_1
_geom_bond_site_symmetry_2
_geom_bond_publ_flag
P1 O1 1.469(2) . . yes
P1 O2 1.475(1) . . yes
P1 O3 1.592(2) . . yes
P1 O5 1.597(1) . . yes
P1 P2 2.9607(9) . . yes
P1 P2 2.9673(9) . . yes
P2 O6 1.468(2) . . yes
P2 O4 1.472(2) . . yes
P2 O3 1.587(2) . . yes
P2 O5 1.593(1) . . yes
O1 O3 2.445(2) . . yes
O1 O5 2.454(2) . . yes
O1 O2 2.568(2) . . yes
O2 O5 2.518(2) . . yes
O2 O3 2.529(2) . . yes
O3 O4 2.417(2) . . yes
O3 O5 2.438(2) . . yes
O3 O5 2.500(2) . . yes
O3 O6 2.527(2) . . yes
O4 O5 2.515(2) . . yes
O4 O6 2.555(2) . . yes
O5 O6 2.433(2) . . yes
O9 C8 1.377(4) . . yes
O9 C5 1.382(3) . . yes
O10 C16 1.344(6) . . yes
O10 C13 1.370(4) . . yes
N1 C1 1.479(3) . . yes
N2 C9 1.491(3) . . yes
C1 C2 1.497(3) . . yes
C2 C7 1.365(3) . . yes
C2 C3 1.377(3) . . yes
C3 C4 1.355(4) . . yes
C4 C5 1.367(4) . . yes
C5 C6 1.366(4) . . yes
C6 C7 1.388(4) . . yes
C9 C10 1.481(4) . . yes
C10 C11 1.381(4) . . yes
C10 C15 1.386(4) . . yes
C11 C12 1.353(5) . . yes
C12 C13 1.362(5) . . yes
C13 C14 1.370(5) . . yes
C14 C15 1.376(4) . . yes

loop_
_geom_hbond_atom_site_label_D
_geom_hbond_atom_site_label_H
_geom_hbond_atom_site_label_A
_geom_hbond_distance_DH
_geom_hbond_distance_HA
_geom_hbond_distance_DA
_geom_hbond_angle_DHA
_geom_hbond_site_symmetry_A
O7 H1 O2 0.82 1.93 2.743(2) 178.2 4_455
O8 H4 O1 1.06 1.80 2.828(3) 163.8 2_656
N1 H5 O1 0.88 1.97 2.836(2) 167.6 3_666
N1 H6 O7 0.87 2.22 2.945(3) 140.7 4
N1 H7 O2 0.88 2.05 2.914(2) 166.7 2_656
N2 H17 O6 0.86 2.04 2.898(2) 173.5 .
N2 H18 O7 0.92 1.92 2.829(3) 171.8 3_656
N2 H19 O4 0.86 1.96 2.780(2) 158.2 4
